data_4117166
loop_
_publ_author_name
'Kazushi Mashima'
'Hiroshi Nakano'
'Akira Nakamura'

_publ_section_title
;
 Reductive Formation of Straight Linear Metal-Metal Bonded Tetranuclear
 Complexes X-M-Mo-Mo-M-X from X2M...Mo-Mo...MX2 Supported by Four
 Tridentate 6-Diphenylphosphino-2-pyridonate Ligands (M = Pd, Pt; X = Cl,
 Br, I)
;
_journal_name_full 'Journal of the American Chemical Society'
_journal_page_first 9083
_journal_page_last 9095
_journal_paper_doi 10.1021/ja960606g
_journal_volume 118
_journal_year 1996
_chemical_formula_sum 'C71 H58 Br4 Cl6 Mo2 N4 O4 P4 Pd2'
_space_group_IT_number 15
_symmetry_cell_setting monoclinic
_symmetry_Int_Tables_number 15
_symmetry_space_group_name_Hall '-C 2yc'
_symmetry_space_group_name_H-M 'C 1 2/c 1'
_audit_creation_date 'Tue Nov 21 21:00:07 1995'
_audit_creation_method 'from TEXRAY.INF file'
_cell_angle_alpha 90
_cell_angle_beta 104.25(1)
_cell_angle_gamma 90
_cell_formula_units_Z 4.00
_cell_length_a 32.540(5)
_cell_length_b 12.461(4)
_cell_length_c 19.759(3)
_cell_measurement_reflns_used 22
_cell_measurement_temperature 23.0
_cell_measurement_theta_max 28.20
_cell_measurement_theta_min 25.20
_cell_volume 7765(3)
_computing_cell_refinement 'MSC/AFC Diffractometer Control'
_computing_data_collection 'MSC/AFC Diffractometer Control'
_computing_data_reduction 'teXsan: PROCESS (MSC)'
_computing_publication_material 'teXsan: FINISH (MSC)'
_computing_structure_refinement 'teXsan: LS (MSC)'
_computing_structure_solution SIR88
_diffrn_ambient_temperature 23.0
_diffrn_measurement_device AFC5R
_diffrn_measurement_method 'omega/2-theta scans'
_diffrn_orient_matrix_UB_11 0.00448
_diffrn_orient_matrix_UB_12 0.07942
_diffrn_orient_matrix_UB_13 0.00312
_diffrn_orient_matrix_UB_21 -0.03122
_diffrn_orient_matrix_UB_22 0.01104
_diffrn_orient_matrix_UB_23 -0.00719
_diffrn_orient_matrix_UB_31 0.00328
_diffrn_orient_matrix_UB_32 -0.00326
_diffrn_orient_matrix_UB_33 0.05162
_diffrn_radiation_monochromator graphite
_diffrn_radiation_source 'Rigaku rotating anode'
_diffrn_radiation_type MoKalpha
_diffrn_radiation_wavelength 0.7107
_diffrn_reflns_av_R_equivalents 9.86
_diffrn_reflns_limit_h_max 38
_diffrn_reflns_limit_h_min 0
_diffrn_reflns_limit_k_max 0
_diffrn_reflns_limit_k_min 0
_diffrn_reflns_limit_l_max 2
_diffrn_reflns_limit_l_min -2
_diffrn_reflns_number 7786
_diffrn_reflns_theta_max 27.4864
_diffrn_standards_decay_% -17.30
_diffrn_standards_interval_count 150
_diffrn_standards_number 3
_exptl_absorpt_coefficient_mu_cm 31.729
_exptl_absorpt_correction_T_max 1.000
_exptl_absorpt_correction_T_min 0.791
_exptl_absorpt_correction_type psi-scan
_exptl_crystal_colour colorless
_exptl_crystal_density_diffrn 1.789
_exptl_crystal_description prismatic
_exptl_crystal_F_000 4088.00
_exptl_crystal_size_max 0.200
_exptl_crystal_size_min 0.200
_refine_diff_density_max -1.06652
_refine_diff_density_min 1.12722
_refine_ls_extinction_coef 0.16128
_refine_ls_extinction_method Zachariasen_type_2_gaussian_isotropic
_refine_ls_goodness_of_fit_obs 2.852
_refine_ls_matrix_type full
_refine_ls_number_parameters 446
_refine_ls_number_reflns 2556
_refine_ls_number_restraints 0
_refine_ls_R_factor_obs 0.0678
_refine_ls_shift/esd_max 4.8596
_refine_ls_structure_factor_coef F
_refine_ls_weighting_scheme sigma
_refine_ls_wR_factor_obs 0.0582
_cod_data_source_file ja960606g_3.cif
_cod_data_source_block Mo2Pd2Br4(pyphos)4.3(CH2Cl2)
_cod_original_cell_volume 7765(2)
_cod_original_sg_symbol_H-M 'C 2/c '
_cod_original_formula_sum 'C71 H58 O4 N4 P4 Mo2 Pd2 Br4 Cl6'
_cod_database_code 4117166

loop_
_symmetry_equiv_pos_as_xyz
'   +x,   +y,   +z'
'1/2+x,1/2+y,   +z'
'   -x,   +y,1/2-z'
1/2-x,1/2+y,1/2-z
'   -x,   -y,   -z'
'1/2-x,1/2-y,   -z'
'   +x,   -y,1/2+z'
1/2+x,1/2-y,1/2+z

loop_
_atom_site_aniso_label
_atom_site_aniso_U_11
_atom_site_aniso_U_22
_atom_site_aniso_U_33
_atom_site_aniso_U_12
_atom_site_aniso_U_13
_atom_site_aniso_U_23
Pd1 0.039(1) 0.045(1) 0.044(1) -0.002(1) 0.0113(9) 0.000(1)
Mo1 0.039(1) 0.041(1) 0.046(1) -0.003(1) 0.010(1) 0.003(1)
Br1 0.065(2) 0.057(2) 0.056(2) 0.005(2) 0.025(1) -0.002(1)
Br2 0.061(2) 0.071(2) 0.080(2) -0.007(2) 0.035(2) -0.008(2)
P1 0.039(4) 0.044(4) 0.048(4) 0.000(4) 0.011(3) 0.001(4)
P2 0.046(4) 0.047(4) 0.043(4) -0.006(4) 0.012(4) -0.001(3)
O1 0.03(1) 0.05(1) 0.05(1) 0.004(8) 0.007(9) 0.007(9)
O2 0.04(1) 0.05(1) 0.05(1) -0.005(9) -0.006(9) -0.018(9)
N1 0.04(1) 0.05(1) 0.05(2) 0.00(1) 0.01(1) 0.00(1)
N2 0.04(1) 0.04(1) 0.05(2) 0.01(1) 0.02(1) 0.00(1)
C1 0.06(2) 0.05(2) 0.05(2) -0.01(2) 0.02(2) -0.01(1)
C2 0.05(2) 0.05(2) 0.05(2) 0.01(2) 0.01(2) -0.01(1)
C3 0.06(2) 0.05(2) 0.05(2) -0.01(2) 0.02(1) 0.01(1)
C4 0.04(2) 0.04(2) 0.05(2) 0.00(1) 0.00(1) 0.00(1)
C5 0.04(2) 0.04(2) 0.06(2) 0.00(1) 0.02(1) 0.00(1)
C6 0.04(2) 0.04(2) 0.06(2) 0.00(1) 0.02(2) 0.00(1)
C7 0.07(2) 0.05(2) 0.09(2) -0.01(2) 0.03(2) -0.01(2)
C8 0.14(3) 0.05(2) 0.06(2) -0.01(2) 0.04(2) -0.01(2)
C9 0.11(3) 0.07(3) 0.10(3) 0.00(2) 0.06(3) 0.00(2)
C10 0.08(3) 0.07(3) 0.13(3) 0.02(2) 0.05(2) 0.00(2)
C11 0.09(3) 0.04(2) 0.10(2) 0.02(2) 0.04(2) 0.02(2)
C12 0.04(2) 0.05(2) 0.05(2) 0.00(1) 0.02(1) 0.01(1)
C13 0.05(2) 0.05(2) 0.06(2) 0.00(1) 0.00(1) 0.00(2)
C14 0.06(2) 0.08(2) 0.07(2) 0.02(2) 0.00(2) 0.00(2)
C15 0.05(2) 0.07(2) 0.09(2) 0.01(2) 0.01(2) 0.02(2)
C16 0.05(2) 0.07(2) 0.09(2) 0.00(2) 0.00(2) 0.03(2)
C17 0.04(2) 0.06(2) 0.06(2) 0.01(1) 0.01(1) 0.00(2)
C21 0.07(2) 0.04(2) 0.02(2) 0.02(2) 0.01(1) 0.01(1)
C22 0.05(2) 0.07(2) 0.05(2) 0.00(2) 0.01(2) 0.00(2)
C23 0.08(2) 0.06(2) 0.04(2) 0.01(2) 0.01(2) 0.02(2)
C24 0.04(2) 0.04(2) 0.08(2) -0.01(1) 0.03(2) 0.00(1)
C25 0.03(2) 0.05(2) 0.04(2) 0.00(1) 0.00(1) -0.01(1)
C26 0.06(2) 0.03(2) 0.07(2) 0.00(1) 0.02(2) -0.01(1)
C27 0.09(2) 0.04(2) 0.07(2) 0.00(2) 0.04(2) 0.00(2)
C28 0.11(3) 0.06(2) 0.09(3) -0.02(2) 0.04(2) -0.01(2)
C29 0.07(2) 0.06(2) 0.13(3) 0.00(2) 0.06(2) 0.01(2)
C30 0.07(2) 0.07(2) 0.12(3) 0.00(2) 0.03(2) 0.02(2)
C31 0.05(2) 0.04(2) 0.10(2) 0.02(2) 0.03(2) 0.01(2)
C32 0.05(2) 0.06(2) 0.04(2) -0.01(2) 0.02(1) -0.01(1)
C33 0.10(3) 0.07(2) 0.06(2) -0.02(2) 0.03(2) 0.00(2)
C34 0.10(3) 0.11(3) 0.08(3) -0.06(3) 0.01(2) 0.00(2)
C35 0.08(3) 0.14(4) 0.09(3) -0.03(3) 0.00(2) -0.03(3)
C36 0.07(3) 0.16(4) 0.20(4) -0.05(3) 0.01(3) -0.06(4)
C37 0.06(2) 0.09(3) 0.10(3) 0.00(2) 0.02(2) -0.03(2)

loop_
_atom_site_label
_atom_site_fract_x
_atom_site_fract_y
_atom_site_fract_z
_atom_site_U_iso_or_equiv
_atom_site_thermal_displace_type
Pd1 0.89348(5) 0.2240(2) 0.60190(9) 0.0423 Uij
Mo1 0.97216(6) 0.2165(2) 0.70980(10) 0.0421 Uij
Br1 0.93076(8) 0.1966(2) 0.5110(1) 0.0576 Uij
Br2 0.84906(8) 0.2535(2) 0.6828(1) 0.0678 Uij
Cl1d 0.271(2) 0.369(4) 0.781(3) 0.43(3) Uij
Cl1b 0.313(1) 0.348(3) 0.906(3) 0.08(1) Uij
Cl1c 0.311(1) 0.318(3) 0.872(2) 0.09(1) Uij
Cl1a 0.2043(4) 0.117(1) 0.6112(7) 0.071(4) Uij
Cl2c 0.265(1) 0.322(4) 0.865(3) 0.18(2) Uij
Cl2d 0.239(1) 0.192(3) 0.732(2) 0.28(1) Uij
Cl2a 0.2324(7) 0.046(2) 0.750(1) 0.168(9) Uij
Cl2b 0.260(2) 0.272(5) 0.970(2) 0.20(2) Uij
P1 0.9101(2) 0.4057(5) 0.5935(3) 0.0435 Uij
P2 0.8898(2) 0.0415(5) 0.6292(3) 0.0449 Uij
O1 1.0568(4) 0.324(1) 0.7356(8) 0.0455 Uij
O2 1.0021(5) 0.110(1) 0.8485(8) 0.0479 Uij
N1 0.9912(6) 0.351(1) 0.6593(10) 0.0441 Uij
N2 0.9460(6) 0.084(1) 0.7558(10) 0.0439 Uij
C1 1.0339(9) 0.375(2) 0.683(1) 0.0531 Uij
C2 1.0533(8) 0.455(2) 0.649(1) 0.0532 Uij
C3 1.0298(8) 0.515(2) 0.599(1) 0.0494 Uij
C4 0.9845(7) 0.500(2) 0.578(1) 0.0461 Uij
C5 0.9671(7) 0.421(2) 0.610(1) 0.0426 Uij
C6 0.8976(8) 0.505(2) 0.654(1) 0.0469 Uij
C7 0.9257(8) 0.571(2) 0.698(2) 0.0702 Uij
C8 0.913(1) 0.647(2) 0.737(1) 0.0804 Uij
C9 0.872(1) 0.654(3) 0.737(2) 0.0884 Uij
C10 0.8427(10) 0.593(3) 0.695(2) 0.0917 Uij
C11 0.8557(10) 0.514(2) 0.655(1) 0.0732 Uij
C12 0.8844(7) 0.470(2) 0.512(1) 0.0452 Uij
C13 0.8636(7) 0.413(2) 0.454(1) 0.0514 Uij
C14 0.8418(8) 0.461(2) 0.391(1) 0.0712 Uij
C15 0.8413(8) 0.568(3) 0.385(1) 0.0708 Uij
C16 0.8628(8) 0.631(2) 0.441(2) 0.0705 Uij
C17 0.8841(7) 0.583(2) 0.505(1) 0.0548 Uij
C21 0.9670(8) 0.063(2) 0.821(1) 0.0401 Uij
C22 0.9491(8) -0.012(2) 0.864(1) 0.0574 Uij
C23 0.9125(9) -0.063(2) 0.834(1) 0.0626 Uij
C24 0.8919(7) -0.044(2) 0.765(1) 0.0500 Uij
C25 0.9091(7) 0.025(2) 0.724(1) 0.0407 Uij
C26 0.9239(8) -0.056(2) 0.598(1) 0.0498 Uij
C27 0.9151(8) -0.069(2) 0.525(2) 0.0649 Uij
C28 0.936(1) -0.145(2) 0.497(2) 0.0820 Uij
C29 0.9663(9) -0.202(2) 0.544(2) 0.0804 Uij
C30 0.9741(9) -0.190(3) 0.614(2) 0.0877 Uij
C31 0.9513(8) -0.116(2) 0.639(1) 0.0606 Uij
C32 0.8379(8) -0.022(2) 0.603(1) 0.0487 Uij
C33 0.8328(9) -0.136(2) 0.603(1) 0.0745 Uij
C34 0.793(1) -0.182(3) 0.582(2) 0.0989 Uij
C35 0.759(1) -0.118(3) 0.559(2) 0.1076 Uij
C36 0.762(1) -0.009(4) 0.558(2) 0.1489 Uij
C37 0.802(1) 0.037(2) 0.580(2) 0.0846 Uij
C101c 0.303(4) 0.328(10) 0.924(6) 0.03(3) Uij
C101a 0.191(1) 0.124(4) 0.665(3) 0.06(1) Uij
C101d 0.270(2) 0.301(6) 0.759(3) 0.09(2) Uij
C101b 0.280(3) 0.315(8) 0.924(5) 0.04(3) Uij
H1 1.0825 0.4667 0.6663 0.0724 Uij
H2 1.0429 0.5657 0.5768 0.0610 Uij
H3 0.9672 0.5420 0.5429 0.0585 Uij
H4 0.9550 0.5623 0.7007 0.0758 Uij
H5 0.9353 0.6963 0.7656 0.0920 Uij
H6 0.8673 0.7077 0.7718 0.1006 Uij
H7 0.8158 0.6138 0.7008 0.1011 Uij
H8 0.8360 0.4687 0.6339 0.0861 Uij
H9 0.8636 0.3347 0.4575 0.0735 Uij
H10 0.8278 0.4146 0.3506 0.0874 Uij
H11 0.8257 0.6016 0.3421 0.0869 Uij
H12 0.8638 0.7086 0.4361 0.0907 Uij
H13 0.8993 0.6316 0.5433 0.0686 Uij
H14 0.9629 -0.0262 0.9097 0.0635 Uij
H15 0.9018 -0.1133 0.8612 0.0764 Uij
H16 0.8679 -0.0853 0.7449 0.0623 Uij
H17 0.8948 -0.0268 0.4961 0.0748 Uij
H18 0.9314 -0.1560 0.4504 0.0985 Uij
H19 0.9824 -0.2558 0.5281 0.0964 Uij
H20 0.9948 -0.2307 0.6475 0.1012 Uij
H21 0.9545 -0.1107 0.6904 0.0730 Uij
H22 0.8591 -0.1793 0.6190 0.0831 Uij
H23 0.7921 -0.2535 0.5878 0.1238 Uij
H24 0.7344 -0.1478 0.5398 0.1236 Uij
H25 0.7380 0.0384 0.5487 0.1554 Uij
H26 0.8042 0.1130 0.5767 0.0998 Uij

loop_
_atom_type_symbol
_atom_type_oxidation_number
_atom_type_number_in_cell
_atom_type_scat_dispersion_real
_atom_type_scat_dispersion_imag
_atom_type_scat_source
C 0 284 0.003 0.002 'International Tables'
H 0 232 0.000 0.000 'International Tables'
O 0 16 0.011 0.006 'International Tables'
N 0 16 0.006 0.003 'International Tables'
P 0 16 0.102 0.094 'International Tables'
Mo 0 8 -1.683 0.686 'International Tables'
Pd 0 8 -0.999 1.007 'International Tables'
Br 0 16 -0.290 2.459 'International Tables'
Cl 0 24 0.148 0.159 'International Tables'
